data_2310664
loop_
_publ_author_name
'Sharan, B.'
'Dutta, B.N.'

_publ_section_title
;
 Atomic Coordinates of Al P O4
;
_journal_name_full 'Acta Crystallographica (1,1948-23,1967)'
_journal_page_first 82
_journal_page_last 85
_journal_volume 17
_journal_year 1964
_chemical_formula_sum 'Al O4 P'
_chemical_name_systematic 'Al P O4'
_space_group_IT_number 152
_symmetry_space_group_name_Hall 'P 31 2"'
_symmetry_space_group_name_H-M 'P 31 2 1'
_cell_angle_alpha 90
_cell_angle_beta 90
_cell_angle_gamma 120
_cell_formula_units_Z 3
_cell_length_a 4.941
_cell_length_b 4.941
_cell_length_c 10.95
_cell_volume 231.513
_citation_journal_id_ASTM ACCRA9
_cod_data_source_file Sharan_ACCRA9_1964_131.cif
_cod_data_source_block Al1O4P1
_cod_original_cell_volume 231.5125
_cod_original_formula_sum 'Al1 O4 P1'
_cod_database_code 2310664

loop_
_symmetry_equiv_pos_as_xyz
x,y,z
-y,x-y,z+1/3
-x+y,-x,z+2/3
y,x,-z
-x,-x+y,-z+1/3
x-y,-y,-z+2/3

loop_
_atom_site_label
_atom_site_type_symbol
_atom_site_fract_x
_atom_site_fract_y
_atom_site_fract_z
_atom_site_occupancy
_atom_site_U_iso_or_equiv
P1 P+5 0.5 0 0.8333 1 0.0
O1 O-2 0.275 0.406 0.118 1 0.0
O2 O-2 0.275 0.406 0.6 1 0.0
Al1 Al+3 0.5 0 0.3333 1 0.0
